data_7043413
loop_
_publ_author_name
'Moreno-Alc\'antar, Luis Guillermo'
'Hess, Kristopher'
'Guevara-Vela, Jos\'e Manuel'
'Rocha-Rinza, Tom\'as'
'Mart\'in Pend\'as, Angel'
'Flores-Alamo, Marcos'
'Torrens, Hugo'

_publ_section_title
;
 \p-Backbonding and non-covalent interactions in JohnPhos and
 polyfluorothiolate complexes of gold(I)
;
_journal_name_full 'Dalton Trans.'
_journal_paper_doi 10.1039/C7DT00961E
_journal_year 2017
_chemical_formula_moiety 'C26 H31 Au F P S'
_chemical_formula_sum 'C26 H31 Au F P S'
_chemical_formula_weight 622.5
_space_group_IT_number 14
_symmetry_cell_setting monoclinic
_symmetry_Int_Tables_number 14
_symmetry_space_group_name_Hall '-P 2ybc'
_symmetry_space_group_name_H-M 'P 1 21/c 1'
_atom_sites_solution_hydrogens geom
_audit_conform_dict_location ftp://ftp.iucr.org/pub/cif_core.dic
_audit_conform_dict_name cif_core.dic
_audit_conform_dict_version 2.4.3
_audit_creation_date 2016-10-24T17:44:15-00:00
_audit_creation_method 'WinGX routine CIF_UPDATE'
_audit_update_record
;
2017-02-10 deposited with the CCDC.
2017-06-22 downloaded from the CCDC.
;
_cell_angle_alpha 90
_cell_angle_beta 101.120(8)
_cell_angle_gamma 90
_cell_formula_units_Z 4
_cell_length_a 8.4347(8)
_cell_length_b 17.9915(15)
_cell_length_c 16.2240(13)
_cell_measurement_reflns_used 7375
_cell_measurement_temperature 130(2)
_cell_measurement_theta_max 29.5027
_cell_measurement_theta_min 3.4176
_cell_volume 2415.8(4)
_computing_cell_refinement
;
        CrysAlisPro, Agilent Technologies,
        Version 1.171.36.32 (release 02-08-2013 CrysAlis171 .NET)
        (compiled Aug  2 2013,16:46:58)
;
_computing_data_collection
;
        CrysAlisPro, Agilent Technologies,
        Version 1.171.36.32 (release 02-08-2013 CrysAlis171 .NET)
        (compiled Aug  2 2013,16:46:58)
;
_computing_data_reduction
;
        CrysAlisPro, Agilent Technologies,
        Version 1.171.36.32 (release 02-08-2013 CrysAlis171 .NET)
        (compiled Aug  2 2013,16:46:58)
;
_computing_molecular_graphics
;
          'Ortep-3 for Windows (Farrugia, 1997)'
      L. J. Farrugia, J. Appl. Crystallogr., 1997, 30, 565.
;
_computing_publication_material
;    
        'WinGX publication routines (Farrugia, 1999)'                 
    L. J. Farrugia, J. Appl. Crystallogr., 1999, 32, 837-838.
;
_computing_structure_refinement 'SHELXL-2014 (Sheldrick, 2015)'
_computing_structure_solution
;
      'SHELXS-2014 (Sheldrick, 2015)'
      Sheldrick, G. M. (2015). Acta Cryst. A71, 3--8.
;
_diffrn_ambient_temperature 130(2)
_diffrn_detector_area_resol_mean 10.4685
_diffrn_measured_fraction_theta_full 0.997
_diffrn_measured_fraction_theta_max 0.899
_diffrn_measurement_device_type 'Xcalibur, Atlas, Gemini'
_diffrn_measurement_method '\w scans'
_diffrn_orient_matrix_UB_11 -0.0408881
_diffrn_orient_matrix_UB_12 0.0099883
_diffrn_orient_matrix_UB_13 0.0327453
_diffrn_orient_matrix_UB_21 0.0698595
_diffrn_orient_matrix_UB_22 0.0191135
_diffrn_orient_matrix_UB_23 0.0208273
_diffrn_orient_matrix_UB_31 -0.0282471
_diffrn_orient_matrix_UB_32 0.0329762
_diffrn_orient_matrix_UB_33 -0.0218989
_diffrn_radiation_monochromator graphite
_diffrn_radiation_type MoK\a
_diffrn_radiation_wavelength 0.71073
_diffrn_reflns_av_R_equivalents 0.0575
_diffrn_reflns_av_unetI/netI 0.0664
_diffrn_reflns_Laue_measured_fraction_full 0.997
_diffrn_reflns_Laue_measured_fraction_max 0.899
_diffrn_reflns_limit_h_max 11
_diffrn_reflns_limit_h_min -11
_diffrn_reflns_limit_k_max 24
_diffrn_reflns_limit_k_min -24
_diffrn_reflns_limit_l_max 20
_diffrn_reflns_limit_l_min -20
_diffrn_reflns_number 25924
_diffrn_reflns_point_group_measured_fraction_full 0.997
_diffrn_reflns_point_group_measured_fraction_max 0.899
_diffrn_reflns_theta_full 25.242
_diffrn_reflns_theta_max 29.503
_diffrn_reflns_theta_min 3.418
_exptl_absorpt_coefficient_mu 6.261
_exptl_absorpt_correction_T_max 0.375
_exptl_absorpt_correction_T_min 0.139
_exptl_absorpt_correction_type analytical
_exptl_absorpt_process_details
;
        CrysAlisPro, Agilent Technologies,
        Version 1.171.36.32 (release 02-08-2013 CrysAlis171 .NET)
        (compiled Aug  2 2013,16:46:58)
Analytical numeric absorption correction using a multifaceted crystal
                        model based on expressions derived by R.C. Clark & J.S.
        (Clark, R. C. & Reid, J. S. (1995). Acta Cryst. A51, 887-897)
;
_exptl_crystal_colour colourless
_exptl_crystal_density_diffrn 1.712
_exptl_crystal_description block
_exptl_crystal_F_000 1224
_exptl_crystal_size_max 0.53
_exptl_crystal_size_mid 0.4
_exptl_crystal_size_min 0.18
_refine_diff_density_max 1.665
_refine_diff_density_min -1.848
_refine_diff_density_rms 0.175
_refine_ls_extinction_method none
_refine_ls_goodness_of_fit_ref 1.055
_refine_ls_hydrogen_treatment constr
_refine_ls_matrix_type full
_refine_ls_number_parameters 277
_refine_ls_number_reflns 6060
_refine_ls_number_restraints 0
_refine_ls_restrained_S_all 1.055
_refine_ls_R_factor_all 0.0425
_refine_ls_R_factor_gt 0.0335
_refine_ls_shift/su_max 0.001
_refine_ls_shift/su_mean 0
_refine_ls_structure_factor_coef Fsqd
_refine_ls_weighting_details 'w=1/[\s^2^(Fo^2^)+(0.0382P)^2^+2.7158P] where P=(Fo^2^+2Fc^2^)/3'
_refine_ls_weighting_scheme calc
_refine_ls_wR_factor_gt 0.0763
_refine_ls_wR_factor_ref 0.0828
_reflns_Friedel_coverage 0
_reflns_number_gt 5212
_reflns_number_total 6060
_reflns_threshold_expression 'I > 2\s(I)'
_cod_data_source_file c7dt00961e2.cif
_cod_data_source_block khc6
_cod_original_sg_symbol_H-M 'P 21/c'
_cod_database_code 7043413
_shelx_estimated_absorpt_t_min 0.136
_shelx_estimated_absorpt_t_max 0.399

loop_
_symmetry_equiv_pos_as_xyz
'x, y, z'
'-x, y+1/2, -z+1/2'
'-x, -y, -z'
'x, -y-1/2, z-1/2'

loop_
_atom_site_label
_atom_site_type_symbol
_atom_site_fract_x
_atom_site_fract_y
_atom_site_fract_z
_atom_site_U_iso_or_equiv
_atom_site_adp_type
_atom_site_occupancy
_atom_site_site_symmetry_order
_atom_site_calc_flag
_atom_site_refinement_flags_posn
_atom_site_refinement_flags_adp
C1 C 0.4228(5) 0.0293(2) 0.1851(2) 0.0176(8) Uani 1 1 d . .
C2 C 0.4642(5) -0.0387(2) 0.2239(2) 0.0215(8) Uani 1 1 d . .
H2 H 0.543627 -0.039889 0.274069 0.026 Uiso 1 1 calc R U
C3 C 0.3939(5) -0.1050(2) 0.1920(3) 0.0251(9) Uani 1 1 d . .
H3 H 0.425061 -0.150622 0.219856 0.03 Uiso 1 1 calc R U
C4 C 0.2783(6) -0.1037(3) 0.1195(3) 0.0299(10) Uani 1 1 d . .
H4 H 0.228148 -0.148562 0.097099 0.036 Uiso 1 1 calc R U
C5 C 0.2357(6) -0.0369(2) 0.0795(3) 0.0278(10) Uani 1 1 d . .
H5 H 0.155862 -0.036733 0.029396 0.033 Uiso 1 1 calc R U
C6 C 0.3058(5) 0.0304(2) 0.1100(2) 0.0195(8) Uani 1 1 d . .
C7 C 0.2503(5) 0.0967(2) 0.0583(2) 0.0191(8) Uani 1 1 d . .
C8 C 0.3109(6) 0.1119(3) -0.0137(3) 0.0302(10) Uani 1 1 d . .
H8 H 0.396679 0.082711 -0.02661 0.036 Uiso 1 1 calc R U
C9 C 0.2480(7) 0.1689(3) -0.0665(3) 0.0407(13) Uani 1 1 d . .
H9 H 0.29109 0.178827 -0.115333 0.049 Uiso 1 1 calc R U
C10 C 0.1222(7) 0.2119(3) -0.0491(3) 0.0443(15) Uani 1 1 d . .
H10 H 0.078829 0.251175 -0.085755 0.053 Uiso 1 1 calc R U
C11 C 0.0611(6) 0.1973(3) 0.0214(3) 0.0384(12) Uani 1 1 d . .
H11 H -0.026088 0.226197 0.033191 0.046 Uiso 1 1 calc R U
C12 C 0.1247(5) 0.1410(3) 0.0755(3) 0.0272(10) Uani 1 1 d . .
H12 H 0.082715 0.13225 0.12497 0.033 Uiso 1 1 calc R U
C13 C 0.7462(5) 0.0992(3) 0.2316(3) 0.0258(9) Uani 1 1 d . .
C14 C 0.7548(7) 0.0666(4) 0.1459(4) 0.0596(19) Uani 1 1 d . .
H14A H 0.867305 0.066486 0.138324 0.089 Uiso 1 1 calc R U
H14B H 0.689328 0.096909 0.101809 0.089 Uiso 1 1 calc R U
H14C H 0.71333 0.015633 0.142379 0.089 Uiso 1 1 calc R U
C15 C 0.8365(6) 0.0491(3) 0.3017(4) 0.0483(15) Uani 1 1 d . .
H15A H 0.78255 0.000732 0.299481 0.072 Uiso 1 1 calc R U
H15B H 0.836615 0.072455 0.356312 0.072 Uiso 1 1 calc R U
H15C H 0.948088 0.042245 0.294183 0.072 Uiso 1 1 calc R U
C16 C 0.8301(5) 0.1744(3) 0.2398(3) 0.0291(10) Uani 1 1 d . .
H16A H 0.945463 0.167573 0.24017 0.044 Uiso 1 1 calc R U
H16B H 0.816404 0.198112 0.292409 0.044 Uiso 1 1 calc R U
H16C H 0.782396 0.206002 0.192292 0.044 Uiso 1 1 calc R U
C17 C 0.4772(5) 0.1209(2) 0.3393(2) 0.0206(8) Uani 1 1 d . .
C18 C 0.5078(6) 0.0524(3) 0.3963(3) 0.0287(10) Uani 1 1 d . .
H18A H 0.620961 0.037031 0.402229 0.043 Uiso 1 1 calc R U
H18B H 0.437192 0.011712 0.371426 0.043 Uiso 1 1 calc R U
H18C H 0.484957 0.064591 0.451697 0.043 Uiso 1 1 calc R U
C19 C 0.5706(6) 0.1869(2) 0.3849(3) 0.0269(10) Uani 1 1 d . .
H19A H 0.525598 0.199704 0.434414 0.04 Uiso 1 1 calc R U
H19B H 0.561157 0.229721 0.346915 0.04 Uiso 1 1 calc R U
H19C H 0.684728 0.173464 0.40248 0.04 Uiso 1 1 calc R U
C20 C 0.2946(5) 0.1369(3) 0.3242(3) 0.0291(10) Uani 1 1 d . .
H20A H 0.235266 0.09434 0.295772 0.044 Uiso 1 1 calc R U
H20B H 0.270586 0.18131 0.289139 0.044 Uiso 1 1 calc R U
H20C H 0.26183 0.145137 0.378266 0.044 Uiso 1 1 calc R U
C21 C 0.1925(5) 0.3550(2) 0.1157(3) 0.0252(9) Uani 1 1 d . .
C22 C 0.1435(6) 0.3370(3) 0.1907(3) 0.0322(10) Uani 1 1 d . .
H22 H 0.217877 0.312345 0.233455 0.039 Uiso 1 1 calc R U
C23 C -0.0087(7) 0.3535(3) 0.2052(4) 0.0425(13) Uani 1 1 d . .
H23 H -0.037637 0.340032 0.256956 0.051 Uiso 1 1 calc R U
C24 C -0.1174(7) 0.3892(4) 0.1450(4) 0.0503(15) Uani 1 1 d . .
H24 H -0.222287 0.400361 0.154738 0.06 Uiso 1 1 calc R U
C25 C -0.0756(7) 0.4090(3) 0.0706(4) 0.0525(16) Uani 1 1 d . .
H25 H -0.150844 0.433818 0.028453 0.063 Uiso 1 1 calc R U
C26 C 0.0774(7) 0.3923(3) 0.0575(3) 0.0381(12) Uani 1 1 d . .
S1 S 0.38481(13) 0.33423(6) 0.09475(6) 0.0240(2) Uani 1 1 d . .
P1 P 0.52557(12) 0.11372(6) 0.23134(6) 0.0152(2) Uani 1 1 d . .
AU1 Au 0.44734(2) 0.22131(2) 0.16099(2) 0.01708(7) Uani 1 1 d . .
F1 F 0.1160(5) 0.4116(3) -0.0145(2) 0.0811(14) Uani 1 1 d . .

loop_
_atom_site_aniso_label
_atom_site_aniso_U_11
_atom_site_aniso_U_22
_atom_site_aniso_U_33
_atom_site_aniso_U_23
_atom_site_aniso_U_13
_atom_site_aniso_U_12
C1 0.0181(19) 0.017(2) 0.0193(18) -0.0014(15) 0.0079(15) -0.0042(16)
C2 0.019(2) 0.024(2) 0.0205(19) -0.0006(16) 0.0019(15) 0.0012(17)
C3 0.029(2) 0.015(2) 0.029(2) -0.0002(17) 0.0029(18) -0.0048(18)
C4 0.031(2) 0.023(2) 0.032(2) -0.0046(19) -0.0017(19) -0.011(2)
C5 0.030(2) 0.025(2) 0.026(2) -0.0023(18) -0.0014(17) -0.0068(19)
C6 0.0175(19) 0.023(2) 0.0197(19) -0.0005(16) 0.0075(15) -0.0021(16)
C7 0.0176(19) 0.023(2) 0.0154(17) -0.0004(15) -0.0006(14) -0.0093(17)
C8 0.043(3) 0.027(2) 0.020(2) -0.0029(18) 0.0066(19) -0.008(2)
C9 0.063(4) 0.036(3) 0.019(2) 0.002(2) -0.002(2) -0.017(3)
C10 0.048(3) 0.033(3) 0.040(3) 0.015(2) -0.020(3) -0.016(3)
C11 0.026(3) 0.026(3) 0.055(3) 0.006(2) -0.011(2) -0.007(2)
C12 0.024(2) 0.025(2) 0.032(2) 0.0039(18) 0.0037(18) -0.0020(19)
C13 0.017(2) 0.023(2) 0.038(2) -0.0085(19) 0.0087(17) -0.0015(18)
C14 0.037(3) 0.077(5) 0.074(4) -0.048(4) 0.036(3) -0.026(3)
C15 0.018(2) 0.035(3) 0.091(4) 0.011(3) 0.006(3) 0.003(2)
C16 0.020(2) 0.030(3) 0.037(2) -0.005(2) 0.0057(18) -0.0065(19)
C17 0.024(2) 0.020(2) 0.0194(18) -0.0006(16) 0.0090(16) -0.0002(17)
C18 0.041(3) 0.024(2) 0.022(2) 0.0014(17) 0.0073(18) -0.001(2)
C19 0.037(3) 0.023(2) 0.021(2) -0.0026(17) 0.0063(18) -0.004(2)
C20 0.028(2) 0.033(3) 0.030(2) 0.0019(19) 0.0159(18) 0.000(2)
C21 0.032(2) 0.020(2) 0.023(2) -0.0005(16) 0.0036(17) -0.0018(19)
C22 0.039(3) 0.024(2) 0.037(2) -0.001(2) 0.016(2) 0.002(2)
C23 0.051(3) 0.027(3) 0.056(3) 0.003(2) 0.028(3) 0.002(2)
C24 0.033(3) 0.051(4) 0.068(4) -0.016(3) 0.014(3) 0.001(3)
C25 0.047(3) 0.049(4) 0.052(3) -0.009(3) -0.014(3) 0.026(3)
C26 0.054(3) 0.036(3) 0.021(2) 0.001(2) -0.002(2) 0.018(3)
S1 0.0321(6) 0.0203(5) 0.0207(5) 0.0037(4) 0.0077(4) -0.0007(5)
P1 0.0138(5) 0.0153(5) 0.0166(4) -0.0014(4) 0.0033(4) -0.0025(4)
AU1 0.01958(10) 0.01542(10) 0.01612(9) 0.00084(5) 0.00313(6) -0.00248(5)
F1 0.107(3) 0.105(3) 0.0343(17) 0.0287(19) 0.0195(19) 0.065(3)

loop_
_atom_type_symbol
_atom_type_description
_atom_type_scat_dispersion_real
_atom_type_scat_dispersion_imag
_atom_type_scat_source
C C 0.0033 0.0016 'International Tables Vol C Tables 4.2.6.8 and 6.1.1.4'
H H 0 0 'International Tables Vol C Tables 4.2.6.8 and 6.1.1.4'
Au Au -2.0133 8.8022 'International Tables Vol C Tables 4.2.6.8 and 6.1.1.4'
F F 0.0171 0.0103 'International Tables Vol C Tables 4.2.6.8 and 6.1.1.4'
P P 0.1023 0.0942 'International Tables Vol C Tables 4.2.6.8 and 6.1.1.4'
S S 0.1246 0.1234 'International Tables Vol C Tables 4.2.6.8 and 6.1.1.4'

loop_
_exptl_crystal_face_index_h
_exptl_crystal_face_index_k
_exptl_crystal_face_index_l
_exptl_crystal_face_perp_dist
-10 0 15 0.0924
10 0 -15 0.0924
-5 21 -7 0.2365
5 -21 7 0.2365
-5 -10 -16 0.2021
5 10 16 0.2021
0 25 0 0.2112
-11 -5 -1 0.106
11 0 3 0.172

loop_
_geom_angle_atom_site_label_1
_geom_angle_atom_site_label_2
_geom_angle_atom_site_label_3
_geom_angle
C2 C1 C6 118.4(4)
C2 C1 P1 119.1(3)
C6 C1 P1 122.5(3)
C3 C2 C1 122.5(4)
C3 C2 H2 118.8
C1 C2 H2 118.8
C4 C3 C2 119.1(4)
C4 C3 H3 120.4
C2 C3 H3 120.4
C3 C4 C5 119.6(4)
C3 C4 H4 120.2
C5 C4 H4 120.2
C4 C5 C6 122.3(4)
C4 C5 H5 118.8
C6 C5 H5 118.8
C5 C6 C1 118.1(4)
C5 C6 C7 115.5(3)
C1 C6 C7 126.3(4)
C8 C7 C12 118.1(4)
C8 C7 C6 120.6(4)
C12 C7 C6 120.9(4)
C9 C8 C7 120.7(5)
C9 C8 H8 119.6
C7 C8 H8 119.6
C8 C9 C10 120.5(5)
C8 C9 H9 119.7
C10 C9 H9 119.7
C11 C10 C9 119.3(5)
C11 C10 H10 120.3
C9 C10 H10 120.3
C10 C11 C12 120.7(5)
C10 C11 H11 119.6
C12 C11 H11 119.6
C11 C12 C7 120.5(4)
C11 C12 H12 119.7
C7 C12 H12 119.7
C16 C13 C14 108.6(4)
C16 C13 C15 107.5(4)
C14 C13 C15 110.4(5)
C16 C13 P1 108.6(3)
C14 C13 P1 105.9(3)
C15 C13 P1 115.7(3)
C13 C14 H14A 109.5
C13 C14 H14B 109.5
H14A C14 H14B 109.5
C13 C14 H14C 109.5
H14A C14 H14C 109.5
H14B C14 H14C 109.5
C13 C15 H15A 109.5
C13 C15 H15B 109.5
H15A C15 H15B 109.5
C13 C15 H15C 109.5
H15A C15 H15C 109.5
H15B C15 H15C 109.5
C13 C16 H16A 109.5
C13 C16 H16B 109.5
H16A C16 H16B 109.5
C13 C16 H16C 109.5
H16A C16 H16C 109.5
H16B C16 H16C 109.5
C18 C17 C19 108.7(3)
C18 C17 C20 107.0(4)
C19 C17 C20 109.7(4)
C18 C17 P1 117.8(3)
C19 C17 P1 108.6(3)
C20 C17 P1 104.8(3)
C17 C18 H18A 109.5
C17 C18 H18B 109.5
H18A C18 H18B 109.5
C17 C18 H18C 109.5
H18A C18 H18C 109.5
H18B C18 H18C 109.5
C17 C19 H19A 109.5
C17 C19 H19B 109.5
H19A C19 H19B 109.5
C17 C19 H19C 109.5
H19A C19 H19C 109.5
H19B C19 H19C 109.5
C17 C20 H20A 109.5
C17 C20 H20B 109.5
H20A C20 H20B 109.5
C17 C20 H20C 109.5
H20A C20 H20C 109.5
H20B C20 H20C 109.5
C26 C21 C22 114.8(4)
C26 C21 S1 121.4(4)
C22 C21 S1 123.9(4)
C23 C22 C21 122.6(5)
C23 C22 H22 118.7
C21 C22 H22 118.7
C24 C23 C22 119.8(5)
C24 C23 H23 120.1
C22 C23 H23 120.1
C23 C24 C25 120.1(5)
C23 C24 H24 119.9
C25 C24 H24 119.9
C24 C25 C26 119.1(5)
C24 C25 H25 120.4
C26 C25 H25 120.4
F1 C26 C25 118.5(5)
F1 C26 C21 118.0(5)
C25 C26 C21 123.5(5)
C21 S1 AU1 103.45(15)
C1 P1 C17 105.52(18)
C1 P1 C13 105.95(19)
C17 P1 C13 113.64(19)
C1 P1 AU1 115.44(13)
C17 P1 AU1 108.36(13)
C13 P1 AU1 108.09(15)
P1 AU1 S1 175.91(4)

loop_
_geom_bond_atom_site_label_1
_geom_bond_atom_site_label_2
_geom_bond_distance
C1 C2 1.390(6)
C1 C6 1.412(5)
C1 P1 1.835(4)
C2 C3 1.386(6)
C2 H2 0.95
C3 C4 1.375(6)
C3 H3 0.95
C4 C5 1.381(6)
C4 H4 0.95
C5 C6 1.397(6)
C5 H5 0.95
C6 C7 1.480(6)
C7 C8 1.390(6)
C7 C12 1.397(6)
C8 C9 1.374(7)
C8 H8 0.95
C9 C10 1.386(9)
C9 H9 0.95
C10 C11 1.367(8)
C10 H10 0.95
C11 C12 1.380(6)
C11 H11 0.95
C12 H12 0.95
C13 C16 1.522(6)
C13 C14 1.523(7)
C13 C15 1.533(7)
C13 P1 1.878(4)
C14 H14A 0.98
C14 H14B 0.98
C14 H14C 0.98
C15 H15A 0.98
C15 H15B 0.98
C15 H15C 0.98
C16 H16A 0.98
C16 H16B 0.98
C16 H16C 0.98
C17 C18 1.533(6)
C17 C19 1.535(6)
C17 C20 1.539(6)
C17 P1 1.877(4)
C18 H18A 0.98
C18 H18B 0.98
C18 H18C 0.98
C19 H19A 0.98
C19 H19B 0.98
C19 H19C 0.98
C20 H20A 0.98
C20 H20B 0.98
C20 H20C 0.98
C21 C26 1.389(6)
C21 C22 1.396(6)
C21 S1 1.761(5)
C22 C23 1.382(7)
C22 H22 0.95
C23 C24 1.365(8)
C23 H23 0.95
C24 C25 1.368(9)
C24 H24 0.95
C25 C26 1.380(8)
C25 H25 0.95
C26 F1 1.319(6)
S1 AU1 2.3114(11)
P1 AU1 2.2791(10)

loop_
_geom_hbond_atom_site_label_D
_geom_hbond_atom_site_label_H
_geom_hbond_atom_site_label_A
_geom_hbond_distance_DH
_geom_hbond_distance_HA
_geom_hbond_distance_DA
_geom_hbond_angle_DHA
_geom_hbond_site_symmetry_A
C20 H20C F1_$1 0.98 2.53 3.376(6) 144.3 4_566

loop_
_geom_torsion_atom_site_label_1
_geom_torsion_atom_site_label_2
_geom_torsion_atom_site_label_3
_geom_torsion_atom_site_label_4
_geom_torsion
C6 C1 C2 C3 -0.6(6)
P1 C1 C2 C3 -179.0(3)
C1 C2 C3 C4 -0.2(7)
C2 C3 C4 C5 0.6(7)
C3 C4 C5 C6 -0.1(7)
C4 C5 C6 C1 -0.7(7)
C4 C5 C6 C7 178.2(4)
C2 C1 C6 C5 1.1(6)
P1 C1 C6 C5 179.4(3)
C2 C1 C6 C7 -177.7(4)
P1 C1 C6 C7 0.6(6)
C5 C6 C7 C8 -79.1(5)
C1 C6 C7 C8 99.7(5)
C5 C6 C7 C12 94.4(5)
C1 C6 C7 C12 -86.8(5)
C12 C7 C8 C9 -0.3(6)
C6 C7 C8 C9 173.3(4)
C7 C8 C9 C10 -0.4(7)
C8 C9 C10 C11 0.1(7)
C9 C10 C11 C12 0.8(7)
C10 C11 C12 C7 -1.5(7)
C8 C7 C12 C11 1.3(6)
C6 C7 C12 C11 -172.4(4)
C26 C21 C22 C23 1.4(7)
S1 C21 C22 C23 -179.5(4)
C21 C22 C23 C24 -0.4(8)
C22 C23 C24 C25 -0.3(9)
C23 C24 C25 C26 0.0(9)
C24 C25 C26 F1 179.9(5)
C24 C25 C26 C21 1.1(9)
C22 C21 C26 F1 179.4(5)
S1 C21 C26 F1 0.3(7)
C22 C21 C26 C25 -1.8(8)
S1 C21 C26 C25 179.1(4)
C26 C21 S1 AU1 -145.7(4)
C22 C21 S1 AU1 35.2(4)
C2 C1 P1 C17 -60.8(4)
C6 C1 P1 C17 121.0(3)
C2 C1 P1 C13 60.0(4)
C6 C1 P1 C13 -118.2(4)
C2 C1 P1 AU1 179.6(3)
C6 C1 P1 AU1 1.3(4)
C18 C17 P1 C1 51.4(4)
C19 C17 P1 C1 175.4(3)
C20 C17 P1 C1 -67.4(3)
C18 C17 P1 C13 -64.3(4)
C19 C17 P1 C13 59.8(3)
C20 C17 P1 C13 176.9(3)
C18 C17 P1 AU1 175.6(3)
C19 C17 P1 AU1 -60.4(3)
C20 C17 P1 AU1 56.8(3)
C16 C13 P1 C1 160.6(3)
C14 C13 P1 C1 44.1(4)
C15 C13 P1 C1 -78.5(4)
C16 C13 P1 C17 -84.0(3)
C14 C13 P1 C17 159.5(4)
C15 C13 P1 C17 36.9(4)
C16 C13 P1 AU1 36.3(3)
C14 C13 P1 AU1 -80.2(4)
C15 C13 P1 AU1 157.3(3)
